data_4501504
loop_
_publ_author_name
'Li, Ling-Ling'
'Yuan, Rong-Xin'
'Liu, Lei-Lei'
'Ren, Zhi-Gang'
'Zheng, Ai-Xia'
'Cheng, Hong-Jian'
'Li, Hong-Xi'
'Lang, Jian-Ping'

_publ_section_title
;
 Formation of [CuSCN]n-Based Topological Structures via a Family of
 Flexible Benzimidazolyl-Based Linkers with Different Spacer Lengths
;
_journal_issue 4
_journal_name_full 'Crystal Growth &amp; Design'
_journal_page_first 1929
_journal_paper_doi 10.1021/cg100028y
_journal_volume 10
_journal_year 2010
_chemical_formula_moiety 'C17 H14 Cu N5 S'
_chemical_formula_sum 'C17 H14 Cu N5 S'
_chemical_formula_weight 383.95
_chemical_name_systematic
; 
 ? 
;
_space_group_IT_number 2
_symmetry_cell_setting triclinic
_symmetry_space_group_name_Hall '-P 1'
_symmetry_space_group_name_H-M 'P -1'
_atom_sites_solution_hydrogens geom
_atom_sites_solution_primary direct
_atom_sites_solution_secondary difmap
_audit_creation_method SHELXL-97
_cell_angle_alpha 86.07(3)
_cell_angle_beta 73.52(3)
_cell_angle_gamma 69.17(3)
_cell_formula_units_Z 2
_cell_length_a 7.4725(15)
_cell_length_b 9.859(2)
_cell_length_c 12.482(3)
_cell_measurement_reflns_used 3814
_cell_measurement_temperature 223(2)
_cell_measurement_theta_max 27.4894
_cell_measurement_theta_min 3.0365
_cell_volume 823.6(4)
_computing_structure_refinement 'SHELXL-97 (Sheldrick, 1997)'
_computing_structure_solution 'SHELXS-97 (Sheldrick, 1990)'
_diffrn_ambient_temperature 223(2)
_diffrn_measured_fraction_theta_full 0.981
_diffrn_measured_fraction_theta_max 0.981
_diffrn_measurement_device_type 'Rigaku MercuryCCD area detector'
_diffrn_measurement_method \w
_diffrn_radiation_monochromator graphite
_diffrn_radiation_source 'fine-focus sealed tube'
_diffrn_radiation_type MoK\a
_diffrn_radiation_wavelength 0.71073
_diffrn_reflns_av_R_equivalents 0.0438
_diffrn_reflns_av_sigmaI/netI 0.0801
_diffrn_reflns_limit_h_max 6
_diffrn_reflns_limit_h_min -9
_diffrn_reflns_limit_k_max 10
_diffrn_reflns_limit_k_min -12
_diffrn_reflns_limit_l_max 16
_diffrn_reflns_limit_l_min -16
_diffrn_reflns_number 7878
_diffrn_reflns_theta_full 27.49
_diffrn_reflns_theta_max 27.49
_diffrn_reflns_theta_min 3.04
_diffrn_standards_decay_% 0
_diffrn_standards_interval_count 0
_diffrn_standards_interval_time 0
_diffrn_standards_number 0
_exptl_absorpt_coefficient_mu 1.460
_exptl_absorpt_correction_T_max 0.8442
_exptl_absorpt_correction_T_min 0.4745
_exptl_absorpt_correction_type multi-scan
_exptl_absorpt_process_details 'Jacobson, R. (1998) Private communication to Rigaku Company, Tokyo, Japan.'
_exptl_crystal_colour colorless
_exptl_crystal_density_diffrn 1.548
_exptl_crystal_density_method 'not measured'
_exptl_crystal_description Prism
_exptl_crystal_F_000 392
_exptl_crystal_size_max 0.60
_exptl_crystal_size_mid 0.40
_exptl_crystal_size_min 0.12
_refine_diff_density_max 0.618
_refine_diff_density_min -0.764
_refine_diff_density_rms 0.162
_refine_ls_extinction_method none
_refine_ls_goodness_of_fit_ref 1.003
_refine_ls_hydrogen_treatment constr
_refine_ls_matrix_type full
_refine_ls_number_parameters 217
_refine_ls_number_reflns 3702
_refine_ls_number_restraints 0
_refine_ls_restrained_S_all 1.003
_refine_ls_R_factor_all 0.0652
_refine_ls_R_factor_gt 0.0499
_refine_ls_shift/su_max 0.000
_refine_ls_shift/su_mean 0.000
_refine_ls_structure_factor_coef Fsqd
_refine_ls_weighting_details 'calc w=1/[\s^2^(Fo^2^)+(0.0675P)^2^+0.0000P] where P=(Fo^2^+2Fc^2^)/3'
_refine_ls_weighting_scheme calc
_refine_ls_wR_factor_gt 0.1350
_refine_ls_wR_factor_ref 0.1388
_reflns_number_gt 2443
_reflns_number_total 3702
_reflns_threshold_expression >2sigma(I)
_cod_data_source_file cg100028y_si_001.cif
_cod_data_source_block '[(CuSCN)2(ebbm)2]n'
_cod_database_code 4501504

loop_
_symmetry_equiv_pos_as_xyz
'x, y, z'
'-x, -y, -z'

loop_
_atom_site_label
_atom_site_type_symbol
_atom_site_fract_x
_atom_site_fract_y
_atom_site_fract_z
_atom_site_U_iso_or_equiv
_atom_site_adp_type
_atom_site_occupancy
_atom_site_symmetry_multiplicity
_atom_site_calc_flag
_atom_site_refinement_flags
Cu1 Cu 0.65294(7) 0.59063(5) 0.65138(4) 0.03455(19) Uani 1 1 d .
S1 S 0.92558(14) 0.63518(11) 0.69460(9) 0.0351(3) Uani 1 1 d .
N1 N 0.5014(4) 0.5168(3) 0.7890(3) 0.0299(7) Uani 1 1 d .
N2 N 0.2558(4) 0.5052(3) 0.9382(3) 0.0267(7) Uani 1 1 d .
N3 N 0.4504(4) 0.7842(3) 0.6213(3) 0.0297(7) Uani 1 1 d .
N4 N 0.2458(4) 0.9383(3) 0.5316(3) 0.0284(7) Uani 1 1 d .
N5 N 1.2121(5) 0.5263(3) 0.4900(3) 0.0328(8) Uani 1 1 d .
C1 C 0.5722(5) 0.3932(4) 0.8473(3) 0.0258(8) Uani 1 1 d .
C2 C 0.7615(6) 0.2855(4) 0.8230(3) 0.0327(9) Uani 1 1 d .
H2 H 0.8644 0.2910 0.7607 0.039 Uiso 1 1 calc R
C3 C 0.7920(6) 0.1715(5) 0.8933(4) 0.0420(11) Uani 1 1 d .
H3 H 0.9177 0.0973 0.8786 0.050 Uiso 1 1 calc R
C4 C 0.6395(7) 0.1635(5) 0.9864(4) 0.0457(11) Uani 1 1 d .
H4 H 0.6655 0.0835 1.0325 0.055 Uiso 1 1 calc R
C5 C 0.4513(6) 0.2698(4) 1.0128(3) 0.0368(9) Uani 1 1 d .
H5 H 0.3496 0.2650 1.0762 0.044 Uiso 1 1 calc R
C6 C 0.4216(5) 0.3834(4) 0.9404(3) 0.0256(8) Uani 1 1 d .
C7 C 0.3150(5) 0.5788(4) 0.8461(3) 0.0293(8) Uani 1 1 d .
H7 H 0.2295 0.6660 0.8256 0.035 Uiso 1 1 calc R
C8 C 0.0567(5) 0.5437(4) 1.0143(3) 0.0294(8) Uani 1 1 d .
H8A H -0.0161 0.6476 1.0100 0.035 Uiso 1 1 calc R
H8B H 0.0657 0.5251 1.0911 0.035 Uiso 1 1 calc R
C9 C 0.4105(5) 0.9256(4) 0.6575(3) 0.0243(8) Uani 1 1 d .
C10 C 0.4799(6) 0.9751(4) 0.7331(3) 0.0305(9) Uani 1 1 d .
H10 H 0.5652 0.9107 0.7715 0.037 Uiso 1 1 calc R
C11 C 0.4170(6) 1.1255(4) 0.7496(3) 0.0362(10) Uani 1 1 d .
H11 H 0.4597 1.1631 0.8010 0.043 Uiso 1 1 calc R
C12 C 0.2927(6) 1.2209(4) 0.6918(4) 0.0357(9) Uani 1 1 d .
H12 H 0.2549 1.3214 0.7048 0.043 Uiso 1 1 calc R
C13 C 0.2230(5) 1.1733(4) 0.6160(3) 0.0305(9) Uani 1 1 d .
H13 H 0.1399 1.2384 0.5767 0.037 Uiso 1 1 calc R
C14 C 0.2822(5) 1.0238(4) 0.6010(3) 0.0248(8) Uani 1 1 d .
C15 C 0.3496(6) 0.7985(4) 0.5478(3) 0.0313(9) Uani 1 1 d .
H15 H 0.3496 0.7191 0.5101 0.038 Uiso 1 1 calc R
C16 C 0.1066(5) 0.9868(5) 0.4636(3) 0.0334(9) Uani 1 1 d .
H16A H 0.1426 0.9130 0.4050 0.040 Uiso 1 1 calc R
H16B H 0.1146 1.0767 0.4275 0.040 Uiso 1 1 calc R
C17 C 1.0948(5) 0.5710(4) 0.5749(3) 0.0272(8) Uani 1 1 d .

loop_
_atom_site_aniso_label
_atom_site_aniso_U_11
_atom_site_aniso_U_22
_atom_site_aniso_U_33
_atom_site_aniso_U_23
_atom_site_aniso_U_13
_atom_site_aniso_U_12
Cu1 0.0302(3) 0.0346(3) 0.0316(3) 0.0036(2) -0.0002(2) -0.0098(2)
S1 0.0283(5) 0.0475(6) 0.0279(6) -0.0044(4) -0.0056(4) -0.0124(4)
N1 0.0238(16) 0.0327(17) 0.0320(19) 0.0037(14) -0.0026(14) -0.0130(13)
N2 0.0209(15) 0.0334(16) 0.0251(17) -0.0006(13) -0.0023(13) -0.0118(13)
N3 0.0281(17) 0.0274(17) 0.0336(19) 0.0013(14) -0.0082(14) -0.0103(13)
N4 0.0232(15) 0.0376(17) 0.0287(18) 0.0021(14) -0.0116(13) -0.0126(13)
N5 0.0303(17) 0.0349(18) 0.035(2) -0.0033(15) -0.0047(15) -0.0156(14)
C1 0.0236(18) 0.033(2) 0.025(2) -0.0022(15) -0.0056(15) -0.0145(15)
C2 0.0242(19) 0.040(2) 0.032(2) -0.0054(17) -0.0026(17) -0.0123(16)
C3 0.032(2) 0.041(2) 0.045(3) -0.002(2) -0.011(2) -0.0029(18)
C4 0.053(3) 0.046(2) 0.037(3) 0.011(2) -0.020(2) -0.012(2)
C5 0.037(2) 0.049(2) 0.023(2) 0.0040(18) -0.0045(18) -0.0160(19)
C6 0.0251(18) 0.0326(19) 0.0219(19) -0.0013(15) -0.0056(15) -0.0137(15)
C7 0.0240(19) 0.032(2) 0.033(2) 0.0035(16) -0.0057(17) -0.0124(15)
C8 0.0212(18) 0.040(2) 0.026(2) -0.0037(16) 0.0005(15) -0.0142(15)
C9 0.0235(18) 0.0297(19) 0.0199(18) 0.0026(14) -0.0040(15) -0.0112(15)
C10 0.029(2) 0.035(2) 0.027(2) 0.0032(16) -0.0116(16) -0.0092(16)
C11 0.039(2) 0.042(2) 0.031(2) -0.0067(18) -0.0104(19) -0.0161(18)
C12 0.036(2) 0.028(2) 0.039(2) -0.0044(17) -0.0044(19) -0.0094(17)
C13 0.0219(18) 0.032(2) 0.031(2) 0.0045(16) -0.0050(16) -0.0045(15)
C14 0.0177(16) 0.034(2) 0.0230(19) 0.0013(15) -0.0039(14) -0.0108(14)
C15 0.030(2) 0.034(2) 0.034(2) -0.0016(17) -0.0090(17) -0.0167(16)
C16 0.027(2) 0.052(2) 0.029(2) 0.0066(18) -0.0148(17) -0.0173(18)
C17 0.0228(18) 0.0263(19) 0.034(2) 0.0026(16) -0.0089(17) -0.0094(15)

loop_
_atom_type_symbol
_atom_type_description
_atom_type_scat_dispersion_real
_atom_type_scat_dispersion_imag
_atom_type_scat_source
C C 0.0033 0.0016 'International Tables Vol C Tables 4.2.6.8 and 6.1.1.4'
H H 0.0000 0.0000 'International Tables Vol C Tables 4.2.6.8 and 6.1.1.4'
N N 0.0061 0.0033 'International Tables Vol C Tables 4.2.6.8 and 6.1.1.4'
S S 0.1246 0.1234 'International Tables Vol C Tables 4.2.6.8 and 6.1.1.4'
Cu Cu 0.3201 1.2651 'International Tables Vol C Tables 4.2.6.8 and 6.1.1.4'

loop_
_geom_angle_atom_site_label_1
_geom_angle_atom_site_label_2
_geom_angle_atom_site_label_3
_geom_angle
_geom_angle_site_symmetry_1
_geom_angle_site_symmetry_3
N5 Cu1 N1 122.14(13) 2_766 .
N5 Cu1 N3 108.78(14) 2_766 .
N1 Cu1 N3 104.90(13) . .
N5 Cu1 S1 102.51(10) 2_766 .
N1 Cu1 S1 108.51(10) . .
N3 Cu1 S1 109.71(9) . .
C17 S1 Cu1 97.05(13) . .
C7 N1 C1 104.5(3) . .
C7 N1 Cu1 127.3(3) . .
C1 N1 Cu1 128.2(2) . .
C7 N2 C6 106.2(3) . .
C7 N2 C8 126.4(3) . .
C6 N2 C8 127.4(3) . .
C15 N3 C9 105.3(3) . .
C15 N3 Cu1 124.1(2) . .
C9 N3 Cu1 130.0(2) . .
C15 N4 C14 106.7(3) . .
C15 N4 C16 125.9(3) . .
C14 N4 C16 127.2(3) . .
C17 N5 Cu1 158.9(3) . 2_766
N1 C1 C6 110.5(3) . .
N1 C1 C2 129.2(4) . .
C6 C1 C2 120.3(4) . .
C3 C2 C1 117.7(4) . .
C3 C2 H2 121.2 . .
C1 C2 H2 121.2 . .
C2 C3 C4 121.3(4) . .
C2 C3 H3 119.4 . .
C4 C3 H3 119.4 . .
C5 C4 C3 122.1(4) . .
C5 C4 H4 118.9 . .
C3 C4 H4 118.9 . .
C6 C5 C4 116.1(4) . .
C6 C5 H5 122.0 . .
C4 C5 H5 122.0 . .
C5 C6 N2 132.4(4) . .
C5 C6 C1 122.5(3) . .
N2 C6 C1 105.1(3) . .
N1 C7 N2 113.9(3) . .
N1 C7 H7 123.1 . .
N2 C7 H7 123.1 . .
N2 C8 C8 111.0(4) . 2_567
N2 C8 H8A 109.4 . .
C8 C8 H8A 109.4 2_567 .
N2 C8 H8B 109.4 . .
C8 C8 H8B 109.4 2_567 .
H8A C8 H8B 108.0 . .
C10 C9 N3 130.2(3) . .
C10 C9 C14 120.8(3) . .
N3 C9 C14 108.9(3) . .
C9 C10 C11 116.8(4) . .
C9 C10 H10 121.6 . .
C11 C10 H10 121.6 . .
C12 C11 C10 121.6(4) . .
C12 C11 H11 119.2 . .
C10 C11 H11 119.2 . .
C13 C12 C11 122.3(4) . .
C13 C12 H12 118.9 . .
C11 C12 H12 118.9 . .
C12 C13 C14 116.3(4) . .
C12 C13 H13 121.9 . .
C14 C13 H13 121.9 . .
C13 C14 N4 132.2(3) . .
C13 C14 C9 122.2(3) . .
N4 C14 C9 105.5(3) . .
N3 C15 N4 113.6(3) . .
N3 C15 H15 123.2 . .
N4 C15 H15 123.2 . .
N4 C16 C16 110.3(4) . 2_576
N4 C16 H16A 109.6 . .
C16 C16 H16A 109.6 2_576 .
N4 C16 H16B 109.6 . .
C16 C16 H16B 109.6 2_576 .
H16A C16 H16B 108.1 . .
N5 C17 S1 179.2(3) . .

loop_
_geom_bond_atom_site_label_1
_geom_bond_atom_site_label_2
_geom_bond_distance
_geom_bond_site_symmetry_2
Cu1 N5 1.976(3) 2_766
Cu1 N1 2.018(3) .
Cu1 N3 2.060(3) .
Cu1 S1 2.4345(12) .
S1 C17 1.649(4) .
N1 C7 1.309(5) .
N1 C1 1.390(5) .
N2 C7 1.367(5) .
N2 C6 1.391(5) .
N2 C8 1.451(4) .
N3 C15 1.314(5) .
N3 C9 1.397(4) .
N4 C15 1.355(5) .
N4 C14 1.390(5) .
N4 C16 1.456(5) .
N5 C17 1.161(5) .
N5 Cu1 1.976(3) 2_766
C1 C6 1.395(5) .
C1 C2 1.398(5) .
C2 C3 1.371(6) .
C2 H2 0.9400 .
C3 C4 1.398(6) .
C3 H3 0.9400 .
C4 C5 1.386(6) .
C4 H4 0.9400 .
C5 C6 1.385(5) .
C5 H5 0.9400 .
C7 H7 0.9400 .
C8 C8 1.524(7) 2_567
C8 H8A 0.9800 .
C8 H8B 0.9800 .
C9 C10 1.385(5) .
C9 C14 1.408(5) .
C10 C11 1.398(5) .
C10 H10 0.9400 .
C11 C12 1.391(6) .
C11 H11 0.9400 .
C12 C13 1.379(6) .
C12 H12 0.9400 .
C13 C14 1.390(5) .
C13 H13 0.9400 .
C15 H15 0.9400 .
C16 C16 1.532(8) 2_576
C16 H16A 0.9800 .
C16 H16B 0.9800 .

loop_
_geom_torsion_atom_site_label_1
_geom_torsion_atom_site_label_2
_geom_torsion_atom_site_label_3
_geom_torsion_atom_site_label_4
_geom_torsion
_geom_torsion_site_symmetry_1
_geom_torsion_site_symmetry_4
N5 Cu1 S1 C17 9.07(16) 2_766 .
N1 Cu1 S1 C17 139.53(16) . .
N3 Cu1 S1 C17 -106.38(17) . .
N5 Cu1 N1 C7 -124.0(3) 2_766 .
N3 Cu1 N1 C7 0.1(3) . .
S1 Cu1 N1 C7 117.3(3) . .
N5 Cu1 N1 C1 59.2(3) 2_766 .
N3 Cu1 N1 C1 -176.8(3) . .
S1 Cu1 N1 C1 -59.5(3) . .
N5 Cu1 N3 C15 33.7(4) 2_766 .
N1 Cu1 N3 C15 -98.6(3) . .
S1 Cu1 N3 C15 145.1(3) . .
N5 Cu1 N3 C9 -135.9(3) 2_766 .
N1 Cu1 N3 C9 91.9(3) . .
S1 Cu1 N3 C9 -24.5(3) . .
C7 N1 C1 C6 0.3(4) . .
Cu1 N1 C1 C6 177.8(2) . .
C7 N1 C1 C2 179.1(4) . .
Cu1 N1 C1 C2 -3.5(5) . .
N1 C1 C2 C3 -178.4(4) . .
C6 C1 C2 C3 0.3(5) . .
C1 C2 C3 C4 -0.4(6) . .
C2 C3 C4 C5 -0.3(7) . .
C3 C4 C5 C6 1.1(6) . .
C4 C5 C6 N2 178.4(4) . .
C4 C5 C6 C1 -1.2(6) . .
C7 N2 C6 C5 -179.6(4) . .
C8 N2 C6 C5 -2.4(6) . .
C7 N2 C6 C1 0.1(4) . .
C8 N2 C6 C1 177.2(3) . .
N1 C1 C6 C5 179.4(3) . .
C2 C1 C6 C5 0.6(5) . .
N1 C1 C6 N2 -0.3(4) . .
C2 C1 C6 N2 -179.2(3) . .
C1 N1 C7 N2 -0.2(4) . .
Cu1 N1 C7 N2 -177.7(2) . .
C6 N2 C7 N1 0.1(4) . .
C8 N2 C7 N1 -177.1(3) . .
C7 N2 C8 C8 98.0(5) . 2_567
C6 N2 C8 C8 -78.5(5) . 2_567
C15 N3 C9 C10 -178.8(4) . .
Cu1 N3 C9 C10 -7.7(6) . .
C15 N3 C9 C14 -0.4(4) . .
Cu1 N3 C9 C14 170.7(2) . .
N3 C9 C10 C11 178.0(4) . .
C14 C9 C10 C11 -0.2(6) . .
C9 C10 C11 C12 -0.8(6) . .
C10 C11 C12 C13 0.6(7) . .
C11 C12 C13 C14 0.6(6) . .
C12 C13 C14 N4 -178.4(4) . .
C12 C13 C14 C9 -1.6(6) . .
C15 N4 C14 C13 176.9(4) . .
C16 N4 C14 C13 -9.3(7) . .
C15 N4 C14 C9 -0.3(4) . .
C16 N4 C14 C9 173.5(3) . .
C10 C9 C14 C13 1.4(6) . .
N3 C9 C14 C13 -177.1(3) . .
C10 C9 C14 N4 179.0(3) . .
N3 C9 C14 N4 0.4(4) . .
C9 N3 C15 N4 0.2(4) . .
Cu1 N3 C15 N4 -171.5(2) . .
C14 N4 C15 N3 0.1(4) . .
C16 N4 C15 N3 -173.8(3) . .
C15 N4 C16 C16 94.0(5) . 2_576
C14 N4 C16 C16 -78.6(6) . 2_576
Cu1 N5 C17 S1 -58(24) 2_766 .
Cu1 S1 C17 N5 31(24) . .
